data_4003352
loop_
_publ_author_name
'Zhou, Zhengyang'
'Qiu, Yi'
'Liang, Fei'
'Palatinus, Luk\'a\<s'
'Poupon, Morgane'
'Yang, Tao'
'Cong, Rihong'
'Lin, Zheshuai'
'Sun, Junliang'

_publ_section_title
;
 CsSiB3O7: A Beryllium-Free Deep-Ultraviolet Nonlinear Optical Material
 Discovered by the Combination of Electron Diffraction and
 First-Principles Calculations
;
_journal_issue 7
_journal_name_full 'Chemistry of Materials'
_journal_page_first 2203
_journal_paper_doi 10.1021/acs.chemmater.8b00545
_journal_volume 30
_journal_year 2018
_chemical_formula_sum 'B3 Cs O7 Si'
_chemical_formula_weight 305.4
_space_group_IT_number 33
_space_group_name_Hall 'P 2c -2n'
_space_group_name_H-M_alt 'P n a 21'
_symmetry_cell_setting orthorhombic
_symmetry_Int_Tables_number 33
_symmetry_space_group_name_Hall 'P 2c -2n'
_symmetry_space_group_name_H-M 'P n a 21'
_cell_angle_alpha 90
_cell_angle_beta 90
_cell_angle_gamma 90
_cell_formula_units_Z 4
_cell_length_a 9.2171
_cell_length_b 10.027
_cell_length_c 6.9348
_cell_measurement_temperature 293
_cell_volume 640.913
_diffrn_ambient_temperature 293
_diffrn_measured_fraction_theta_full 0.74
_diffrn_measured_fraction_theta_max 0.74
_diffrn_radiation_probe electron
_diffrn_radiation_type electron
_diffrn_radiation_wavelength 0.0335
_diffrn_reflns_av_unetI/netI 0.0279
_diffrn_reflns_limit_h_max 12
_diffrn_reflns_limit_h_min -12
_diffrn_reflns_limit_k_max 11
_diffrn_reflns_limit_k_min -11
_diffrn_reflns_limit_l_max 9
_diffrn_reflns_limit_l_min -9
_diffrn_reflns_number 17705
_diffrn_reflns_theta_full 1.34
_diffrn_reflns_theta_max 1.34
_diffrn_reflns_theta_min 0.17
_exptl_absorpt_coefficient_mu 0
_exptl_crystal_density_diffrn 3.1652
_exptl_crystal_F_000 560
_refine_diff_density_max 0.17
_refine_diff_density_min -0.15
_refine_ls_abs_structure_details '  1493 of Friedel pairs used in the refinement'
_refine_ls_extinction_method none
_refine_ls_goodness_of_fit_gt 4.56
_refine_ls_goodness_of_fit_ref 4.34
_refine_ls_number_constraints 4
_refine_ls_number_parameters 153
_refine_ls_number_reflns 4851
_refine_ls_number_restraints 0
_refine_ls_R_factor_all 0.1040
_refine_ls_R_factor_gt 0.0961
_refine_ls_shift/su_max 0.1589
_refine_ls_shift/su_mean 0.0264
_refine_ls_structure_factor_coef F
_refine_ls_weighting_details w=1/(\s^2^(F)+0.0001F^2^)
_refine_ls_weighting_scheme sigma
_refine_ls_wR_factor_gt 0.1020
_refine_ls_wR_factor_ref 0.1024
_reflns_number_gt 4373
_reflns_number_total 4851
_reflns_threshold_expression I>3\s(I)
_cod_data_source_file cm8b00545_si_002.cif
_cod_data_source_block I
_cod_original_cell_volume 640.9133
_cod_original_sg_symbol_Hall 'P -2xabc;-2yab;2zc'
_cod_original_formula_sum 'B3 Cs1 O7 Si1'
_cod_database_code 4003352

loop_
_space_group_symop_id
_space_group_symop_operation_xyz
1 x,y,z
2 -x,-y,z+1/2
3 x+1/2,-y+1/2,z
4 -x+1/2,y+1/2,z+1/2

loop_
_atom_site_label
_atom_site_type_symbol
_atom_site_fract_x
_atom_site_fract_y
_atom_site_fract_z
_atom_site_adp_type
_atom_site_U_iso_or_equiv
_atom_site_site_symmetry_multiplicity
_atom_site_occupancy
_atom_site_calc_flag
Cs1 Cs 0.49036(11) 0.8181(2) 0.00306 Uani 0.0187(6) 4 1 d
Si1 Si 0.2639(3) 0.6105(4) 0.4870(5) Uiso 0.0006(6) 4 1 d
B1 B 0.0390(6) 0.7929(11) 0.4632(9) Uiso 0.001 4 1 d
B2 B 0.3406(6) 0.4484(12) 0.1899(9) Uiso 0.001 4 1 d
B3 B 0.3192(6) 0.4915(12) 0.8513(8) Uiso 0.001 4 1 d
O1 O 0.1049(5) 0.6575(8) 0.4254(6) Uiso 0.0042(9) 4 1 d
O2 O 0.0789(5) 0.8413(9) 0.6534(6) Uiso 0.0064(10) 4 1 d
O3 O 0.0936(5) 0.8931(8) 0.3096(7) Uiso 0.0061(10) 4 1 d
O4 O 0.2561(5) 0.5720(8) 0.7159(7) Uiso 0.0076(10) 4 1 d
O5 O 0.2944(4) 0.5308(8) 0.0420(6) Uiso 0.0057(10) 4 1 d
O6 O 0.3840(5) 0.7222(8) 0.4476(6) Uiso 0.0068(10) 4 1 d
O7 O 0.2961(5) 0.4737(8) 0.3746(7) Uiso 0.0059(10) 4 1 d

loop_
_atom_site_aniso_label
_atom_site_aniso_type_symbol
_atom_site_aniso_U_11
_atom_site_aniso_U_22
_atom_site_aniso_U_33
_atom_site_aniso_U_12
_atom_site_aniso_U_13
_atom_site_aniso_U_23
Cs1 Cs 0.0205(5) 0.0215(15) 0.0142(4) 0.0036(6) -0.0001(5) 0.0017(8)

loop_
_geom_angle_atom_site_label_1
_geom_angle_atom_site_label_2
_geom_angle_atom_site_label_3
_geom_angle_site_symmetry_3
_geom_angle
Si1 O1 B1 . 126.0(5)
B1 O2 B2 4_555 125.7(6)
B1 O3 B3 4_554 122.6(5)
Si1 O4 B3 . 141.9(5)
B2 O5 B3 1_554 118.8(8)
Si1 O6 B1 3_565 126.9(7)
Si1 O7 B2 . 131.9(7)

loop_
_geom_bond_atom_site_label_1
_geom_bond_atom_site_label_2
_geom_bond_site_symmetry_2
_geom_bond_distance
O1 Si1 . 1.597(5)
O1 B1 . 1.510(13)
O2 B1 . 1.453(8)
O2 B2 4_555 1.330(12)
O3 B1 . 1.548(11)
O3 B3 4_554 1.305(12)
O4 Si1 . 1.635(6)
O4 B3 . 1.368(10)
O5 B2 . 1.385(10)
O5 B3 1_554 1.399(8)
O6 Si1 . 1.599(8)
O6 B1 3_565 1.441(7)
O7 Si1 . 1.606(8)
O7 B2 . 1.369(8)

loop_
_reflns_scale_group_code
_reflns_scale_meas_intensity
1 676.477
2 676.120
3 695.979
4 707.024
5 800.478
6 837.732
7 803.775
8 836.574
9 898.860
10 801.607
11 870.292
12 874.245
13 884.158
14 911.845
15 972.268
16 1002.747
17 1012.251
18 1026.732
19 1039.430
20 1019.579
21 1048.884
22 1048.574
23 1082.596
24 1122.545
25 1140.428
26 1171.355
27 1135.062
28 1133.887
29 1186.141
30 1147.884
31 1188.212
32 1218.609
33 1188.134
34 1217.789
35 1177.787
36 1254.634
37 1237.441
38 1244.834
39 1248.878
40 1222.661
41 1255.953
42 1202.951
43 1192.489
44 1277.284
45 1334.481
46 1263.662
47 1258.210
48 1286.307
49 1236.268
50 1280.454
51 1318.877
52 1246.378
53 1217.865
54 1219.487
55 1210.834
56 1299.478
57 1250.191
58 1189.762
59 1178.379
60 1158.405
61 1160.686
62 1197.067
63 1167.458
64 1181.919
65 1129.552
66 1104.214
67 1090.748
68 1063.490
69 1083.990
70 1045.705
71 1052.103
72 1001.439
73 936.258
74 980.062
75 933.359
76 973.549
77 914.153
78 880.449
79 877.044
80 863.015
81 894.407
82 814.012
83 799.641
84 754.110
85 722.063
86 705.299
87 743.967
88 642.735
89 652.306
90 617.609
91 577.069
92 609.956
93 576.860
94 560.862
95 522.643
96 485.988
97 459.534
98 442.581
99 409.216
100 417.707
101 363.453
102 363.868
103 352.782
